data_4023124
loop_
_publ_author_name
'David M. Hodgson'
'Philip G. Humphreys'
'Steven M. Miles'
'Christopher A. J. Brierley'
'John G. Ward'

_publ_contact_author 'David Hodgson'
_publ_contact_author_email David.Hodgson@chem.ox.ac.uk
_publ_section_title
;
 Dimerization and Isomerization Reactions of
 \a-Lithiated Terminal Aziridines
;
_journal_name_full 'Journal of Organic Chemistry'
_journal_page_first 10009
_journal_page_last 10021
_journal_paper_doi 10.1021/jo701901t
_journal_volume 72
_journal_year 2007
_chemical_absolute_configuration syn
_chemical_compound_source
;
synthesis as described
;
_chemical_formula_moiety ' C24 H46 N2 O4 S2 '
_chemical_formula_sum 'C24 H46 N2 O4 S2'
_chemical_formula_weight 490.77
_chemical_melting_point 481
_chemical_name_systematic
; 
(2E,1S,4S)-N,N'-bis-(tert-butylsulfonyl)-1,4-dicyclohexyl-but-2-ene-1,4-diamine
;
_space_group_IT_number 4
_symmetry_cell_setting monoclinic
_symmetry_space_group_name_Hall 'P 2yb'
_symmetry_space_group_name_H-M 'P 1 21 1'
_atom_sites_solution_hydrogens geom
_atom_sites_solution_primary direct
_cell_angle_alpha 90
_cell_angle_beta 112.6566(10)
_cell_angle_gamma 90
_cell_formula_units_Z 2
_cell_length_a 12.0205(2)
_cell_length_b 9.4000(2)
_cell_length_c 12.7518(3)
_cell_measurement_reflns_used 3151
_cell_measurement_temperature 150
_cell_measurement_theta_max 27
_cell_measurement_theta_min 5
_cell_volume 1329.67(5)
_computing_cell_refinement
; 
KappaCCD software 'DENZO' (Otwinowski & Minor, 1996) 
;
_computing_data_collection
; 
KappaCCD software 'Collect' (Nonius, 2000) 
;
_computing_data_reduction
; 
KappaCCD software 'DENZO' (Otwinowski & Minor, 1996) 
;
_computing_publication_material
; 
CRYSTALS (Watkin et al, 2001) 
;
_computing_structure_refinement
; 
CRYSTALS (Watkin et al, 2001) 
;
_computing_structure_solution 'SIR92 (Giacovazzo et al, 1992)'
_diffrn_ambient_temperature 150
_diffrn_measured_fraction_theta_full 0.999
_diffrn_measured_fraction_theta_max 0.999
_diffrn_measurement_device_type
; 
Nonius KappaCCD 
;
_diffrn_measurement_method \w
_diffrn_radiation_monochromator graphite
_diffrn_radiation_type 'Mo K\a'
_diffrn_radiation_wavelength 0.71073
_diffrn_reflns_av_R_equivalents 0.048
_diffrn_reflns_limit_h_max 15
_diffrn_reflns_limit_h_min -15
_diffrn_reflns_limit_k_max 12
_diffrn_reflns_limit_k_min -10
_diffrn_reflns_limit_l_max 16
_diffrn_reflns_limit_l_min -16
_diffrn_reflns_number 14883
_diffrn_reflns_theta_full 27.481
_diffrn_reflns_theta_max 27.481
_diffrn_reflns_theta_min 5.103
_diffrn_standards_decay_% 0.00
_diffrn_standards_interval_count 0
_diffrn_standards_interval_time 0
_diffrn_standards_number 0
_exptl_absorpt_coefficient_mu 0.231
_exptl_absorpt_correction_T_max 0.95
_exptl_absorpt_correction_T_min 0.91
_exptl_absorpt_correction_type multi-scan
_exptl_absorpt_process_details
; 
 Denzo/Scalepack (Otwinowski & Minor, 1996) 
;
_exptl_crystal_colour ' colourless '
_exptl_crystal_density_diffrn 1.226
_exptl_crystal_description ' prism '
_exptl_crystal_F_000 536
_exptl_crystal_preparation acetone
_exptl_crystal_size_max 0.40
_exptl_crystal_size_mid 0.20
_exptl_crystal_size_min 0.20
_exptl_crystal_thermal_history
; 
The material was crystallised at ambient temperature. A suitable crystal 
was cooled rapidly to 150K for single-crystal X-ray diffraction analysis. 
;
_refine_diff_density_max 0.65
_refine_diff_density_min -0.43
_refine_ls_abs_structure_details 'Flack, 2271 Friedel-pairs'
_refine_ls_abs_structure_Flack -0.04(6)
_refine_ls_extinction_method None
_refine_ls_goodness_of_fit_ref 1.1186
_refine_ls_hydrogen_treatment mixed
_refine_ls_matrix_type full
_refine_ls_number_parameters 298
_refine_ls_number_reflns 4423
_refine_ls_number_restraints 1
_refine_ls_R_factor_all 0.0479
_refine_ls_R_factor_gt 0.0347
_refine_ls_shift/su_max 0.007558
_refine_ls_structure_factor_coef F
_refine_ls_weighting_details
;
 Method, part 1, Chebychev polynomial, (Watkin, 1994, Prince, 1982) 
 [weight] = 1.0/[A~0~*T~0~(x)+A~1~*T~1~(x) ... +A~n-1~]*T~n-1~(x)] 
 where A~i~ are the Chebychev coefficients listed below and x= Fcalc/Fmax 
 Method = Robust Weighting (Prince, 1982) 
 W = [weight] * [1-(deltaF/6*sigmaF)^2^]^2^ 
 A~i~ are: 
 0.331 0.162 0.149 0.0791 0.0355 
;
_refine_ls_weighting_scheme calc
_refine_ls_wR_factor_all 0.0475
_refine_ls_wR_factor_gt 0.0344
_refine_ls_wR_factor_ref 0.0344
_reflns_limit_h_max 14
_reflns_limit_h_min -15
_reflns_limit_k_max 12
_reflns_limit_k_min -10
_reflns_limit_l_max 16
_reflns_limit_l_min 0
_reflns_number_gt 4423
_reflns_number_total 5484
_reflns_threshold_expression I>3.00u(I)
_cod_data_source_file jo701901t-File006.cif
_cod_data_source_block ARC1132
_cod_depositor_comments
;
The following automatic conversions were performed:
'_symmetry_cell_setting' value 'Monoclinic' changed to 'monoclinic'
according to '/home/saulius/struct/CIF-dictionaries/cif_core.dic'
dictionary named 'cif_core.dic' version 2.4.1 from 2010-06-29.

Automatic conversion script
Id: cif_fix_enum 1527 2010-12-29 10:47:43Z saulius 
;
_cod_original_sg_symbol_H-M 'P 21'
_cod_original_formula_sum ' C24 H46 N2 O4 S2 '
_cod_database_code 4023124

loop_
_symmetry_equiv_pos_as_xyz
x,y,z
-x,y+1/2,-z

loop_
_atom_site_label
_atom_site_type_symbol
_atom_site_fract_x
_atom_site_fract_y
_atom_site_fract_z
_atom_site_U_iso_or_equiv
_atom_site_occupancy
_atom_site_adp_type
C1 C 0.50522(18) 0.6181(2) 0.23534(17) 0.0197 1.0000 Uani
C2 C 0.55086(18) 0.7281(2) 0.32890(16) 0.0187 1.0000 Uani
C3 C 0.68991(19) 0.7189(2) 0.39082(17) 0.0223 1.0000 Uani
C4 C 0.73810(18) 0.8347(3) 0.48089(17) 0.0282 1.0000 Uani
C5 C 0.8759(2) 0.8297(3) 0.54029(18) 0.0339 1.0000 Uani
C6 C 0.9339(2) 0.8430(3) 0.4532(2) 0.0370 1.0000 Uani
C7 C 0.8896(2) 0.7258(3) 0.3652(2) 0.0359 1.0000 Uani
C8 C 0.7519(2) 0.7281(3) 0.30597(19) 0.0273 1.0000 Uani
N1 N 0.49304(17) 0.7128(2) 0.41123(16) 0.0203 1.0000 Uani
S1 S 0.41068(5) 0.82997(7) 0.43674(4) 0.0207 1.0000 Uani
O1 O 0.40179(14) 0.78936(18) 0.54212(13) 0.0295 1.0000 Uani
O2 O 0.45584(15) 0.97002(17) 0.42857(14) 0.0280 1.0000 Uani
C9 C 0.25939(18) 0.8199(3) 0.32704(18) 0.0244 1.0000 Uani
C10 C 0.1863(2) 0.9386(3) 0.3537(2) 0.0326 1.0000 Uani
C11 C 0.2079(2) 0.6738(3) 0.3340(2) 0.0360 1.0000 Uani
C12 C 0.2662(2) 0.8446(3) 0.21104(18) 0.0323 1.0000 Uani
C13 C 0.45639(19) 0.4941(2) 0.24305(18) 0.0204 1.0000 Uani
C14 C 0.41658(19) 0.3822(2) 0.15173(17) 0.0196 1.0000 Uani
C15 C 0.27817(19) 0.3570(2) 0.10543(17) 0.0221 1.0000 Uani
C16 C 0.2356(2) 0.2608(3) 0.00067(18) 0.0283 1.0000 Uani
C17 C 0.0986(2) 0.2438(3) -0.0493(2) 0.0381 1.0000 Uani
C18 C 0.0538(2) 0.1871(3) 0.0395(2) 0.0380 1.0000 Uani
C19 C 0.0968(2) 0.2810(3) 0.1451(2) 0.0360 1.0000 Uani
C20 C 0.2342(2) 0.2974(2) 0.19439(18) 0.0258 1.0000 Uani
N2 N 0.48277(17) 0.2484(2) 0.19872(16) 0.0209 1.0000 Uani
S2 S 0.55937(5) 0.15783(7) 0.14216(5) 0.0227 1.0000 Uani
O3 O 0.58332(17) 0.02339(19) 0.20033(17) 0.0381 1.0000 Uani
O4 O 0.49466(15) 0.1611(2) 0.02120(12) 0.0329 1.0000 Uani
C21 C 0.7047(2) 0.2411(3) 0.17120(19) 0.0266 1.0000 Uani
C22 C 0.7772(2) 0.1338(3) 0.1330(3) 0.0424 1.0000 Uani
C23 C 0.6863(3) 0.3775(3) 0.1010(2) 0.0381 1.0000 Uani
C24 C 0.7651(2) 0.2727(3) 0.2978(2) 0.0442 1.0000 Uani
H1 H 0.501(2) 0.644(3) 0.445(2) 0.026(7) 1.0000 Uiso
H2 H 0.511(2) 0.238(3) 0.264(2) 0.028(7) 1.0000 Uiso
H11 H 0.5125 0.6408 0.1616 0.0240 1.0000 Uiso
H21 H 0.5292 0.8238 0.2924 0.0232 1.0000 Uiso
H31 H 0.7088 0.6244 0.4297 0.0263 1.0000 Uiso
H41 H 0.7139 0.9297 0.4437 0.0338 1.0000 Uiso
H42 H 0.7021 0.8215 0.5391 0.0338 1.0000 Uiso
H51 H 0.9038 0.9100 0.5957 0.0395 1.0000 Uiso
H52 H 0.9004 0.7372 0.5816 0.0395 1.0000 Uiso
H61 H 1.0235 0.8358 0.4930 0.0437 1.0000 Uiso
H62 H 0.9125 0.9374 0.4144 0.0437 1.0000 Uiso
H71 H 0.9256 0.7394 0.3071 0.0443 1.0000 Uiso
H72 H 0.9154 0.6317 0.4035 0.0443 1.0000 Uiso
H81 H 0.7270 0.8187 0.2620 0.0337 1.0000 Uiso
H82 H 0.7257 0.6454 0.2527 0.0337 1.0000 Uiso
H101 H 0.1019 0.9378 0.2955 0.0401 1.0000 Uiso
H102 H 0.2243 1.0328 0.3521 0.0401 1.0000 Uiso
H103 H 0.1851 0.9225 0.4308 0.0401 1.0000 Uiso
H111 H 0.1246 0.6659 0.2744 0.0410 1.0000 Uiso
H112 H 0.2050 0.6611 0.4108 0.0410 1.0000 Uiso
H113 H 0.2603 0.5986 0.3215 0.0410 1.0000 Uiso
H121 H 0.1834 0.8392 0.1503 0.0367 1.0000 Uiso
H122 H 0.3013 0.9407 0.2097 0.0367 1.0000 Uiso
H123 H 0.3183 0.7700 0.1973 0.0367 1.0000 Uiso
H131 H 0.4451 0.4734 0.3153 0.0248 1.0000 Uiso
H141 H 0.4355 0.4156 0.0860 0.0240 1.0000 Uiso
H151 H 0.2416 0.4535 0.0836 0.0266 1.0000 Uiso
H161 H 0.2614 0.3033 -0.0583 0.0332 1.0000 Uiso
H162 H 0.2735 0.1649 0.0228 0.0332 1.0000 Uiso
H171 H 0.0606 0.3384 -0.0768 0.0435 1.0000 Uiso
H172 H 0.0752 0.1757 -0.1145 0.0435 1.0000 Uiso
H181 H -0.0363 0.1852 0.0063 0.0436 1.0000 Uiso
H182 H 0.0853 0.0884 0.0614 0.0436 1.0000 Uiso
H191 H 0.0591 0.3771 0.1244 0.0445 1.0000 Uiso
H192 H 0.0715 0.2370 0.2038 0.0445 1.0000 Uiso
H201 H 0.2585 0.3638 0.2607 0.0317 1.0000 Uiso
H202 H 0.2721 0.2022 0.2201 0.0317 1.0000 Uiso
H221 H 0.8587 0.1739 0.1469 0.0563 1.0000 Uiso
H222 H 0.7862 0.0434 0.1769 0.0563 1.0000 Uiso
H223 H 0.7340 0.1138 0.0500 0.0563 1.0000 Uiso
H231 H 0.7662 0.4235 0.1169 0.0494 1.0000 Uiso
H232 H 0.6473 0.3538 0.0184 0.0494 1.0000 Uiso
H233 H 0.6335 0.4443 0.1220 0.0494 1.0000 Uiso
H241 H 0.8451 0.3185 0.3141 0.0520 1.0000 Uiso
H242 H 0.7769 0.1819 0.3416 0.0520 1.0000 Uiso
H243 H 0.7129 0.3383 0.3207 0.0520 1.0000 Uiso

loop_
_atom_site_aniso_label
_atom_site_aniso_U_11
_atom_site_aniso_U_22
_atom_site_aniso_U_33
_atom_site_aniso_U_23
_atom_site_aniso_U_13
_atom_site_aniso_U_12
C1 0.0213(10) 0.0218(12) 0.0169(10) -0.0016(8) 0.0082(8) 0.0006(8)
C2 0.0210(10) 0.0213(11) 0.0157(10) 0.0019(8) 0.0092(8) 0.0006(9)
C3 0.0217(10) 0.0255(12) 0.0185(10) 0.0006(8) 0.0065(8) 0.0001(9)
C4 0.0234(11) 0.0380(14) 0.0231(10) -0.0082(11) 0.0090(8) -0.0037(11)
C5 0.0257(11) 0.0478(15) 0.0253(11) -0.0037(12) 0.0067(9) -0.0049(12)
C6 0.0227(12) 0.0541(18) 0.0324(13) 0.0052(13) 0.0087(9) -0.0060(13)
C7 0.0273(12) 0.0491(17) 0.0345(13) 0.0029(12) 0.0155(11) 0.0041(12)
C8 0.0261(11) 0.0334(14) 0.0247(11) -0.0010(10) 0.0124(9) 0.0005(10)
N1 0.0277(10) 0.0181(10) 0.0185(9) 0.0014(8) 0.0126(8) 0.0002(8)
S1 0.0238(3) 0.0222(3) 0.0180(2) -0.0040(2) 0.00996(19) -0.0019(2)
O1 0.0331(9) 0.0393(11) 0.0202(8) -0.0019(7) 0.0147(7) 0.0010(7)
O2 0.0342(9) 0.0193(9) 0.0343(9) -0.0079(7) 0.0174(8) -0.0053(7)
C9 0.0206(10) 0.0257(13) 0.0251(10) 0.0003(10) 0.0067(8) 0.0038(10)
C10 0.0292(13) 0.0316(15) 0.0393(14) -0.0014(11) 0.0156(11) 0.0029(10)
C11 0.0239(12) 0.0283(15) 0.0503(15) -0.0055(12) 0.0082(11) -0.0035(10)
C12 0.0320(12) 0.0389(15) 0.0208(10) -0.0003(11) 0.0047(9) 0.0094(12)
C13 0.0195(10) 0.0235(12) 0.0190(10) -0.0030(8) 0.0083(8) 0.0021(8)
C14 0.0235(11) 0.0178(11) 0.0187(10) -0.0014(8) 0.0095(9) -0.0005(8)
C15 0.0241(10) 0.0215(13) 0.0211(10) 0.0005(8) 0.0089(8) -0.0022(9)
C16 0.0259(11) 0.0383(15) 0.0189(11) -0.0039(9) 0.0064(9) -0.0037(10)
C17 0.0269(12) 0.0555(18) 0.0263(12) -0.0015(12) 0.0039(10) -0.0086(12)
C18 0.0272(12) 0.0473(19) 0.0346(13) 0.0006(11) 0.0065(10) -0.0081(11)
C19 0.0290(12) 0.0500(18) 0.0323(13) 0.0018(11) 0.0156(11) -0.0020(11)
C20 0.0267(11) 0.0306(14) 0.0219(11) -0.0015(9) 0.0113(9) -0.0036(9)
N2 0.0256(10) 0.0224(11) 0.0155(10) -0.0006(8) 0.0087(8) 0.0031(8)
S2 0.0275(3) 0.0196(3) 0.0240(3) -0.0032(2) 0.0132(2) -0.0006(2)
O3 0.0462(11) 0.0226(10) 0.0563(12) 0.0071(8) 0.0317(10) 0.0063(8)
O4 0.0344(9) 0.0428(10) 0.0222(8) -0.0130(8) 0.0117(7) -0.0020(8)
C21 0.0269(11) 0.0288(13) 0.0280(12) -0.0048(10) 0.0148(10) -0.0002(10)
C22 0.0382(14) 0.0338(17) 0.0688(19) -0.0060(14) 0.0357(14) 0.0006(11)
C23 0.0441(16) 0.0280(15) 0.0514(16) 0.0016(11) 0.0284(13) -0.0063(11)
C24 0.0308(13) 0.066(2) 0.0335(14) -0.0086(13) 0.0094(11) -0.0079(13)

loop_
_atom_type_symbol
_atom_type_scat_dispersion_real
_atom_type_scat_dispersion_imag
_atom_type_scat_Cromer_Mann_a1
_atom_type_scat_Cromer_Mann_b1
_atom_type_scat_Cromer_Mann_a2
_atom_type_scat_Cromer_Mann_b2
_atom_type_scat_Cromer_Mann_a3
_atom_type_scat_Cromer_Mann_b3
_atom_type_scat_Cromer_Mann_a4
_atom_type_scat_Cromer_Mann_b4
_atom_type_scat_Cromer_Mann_c
_atom_type_scat_source
'C   ' 0.0033 0.0016 2.3100 20.8439 1.0200 10.2075 1.5886 0.5687 0.8650 51.6512 0.2156 International_Tables_Vol_IV_Table_2.2B
'H   ' 0.0000 0.0000 0.4930 10.5109 0.3229 26.1257 0.1402 3.1424 0.0408 57.7998 0.0030 International_Tables_Vol_IV_Table_2.2B
'N   ' 0.0061 0.0033 12.2126 0.0057 3.1322 9.8933 2.0125 28.9975 1.1663 0.5826 -11.5290 International_Tables_Vol_IV_Table_2.2B
'O   ' 0.0106 0.0060 3.0485 13.2771 2.2868 5.7011 1.5463 0.3239 0.8670 32.9089 0.2508 International_Tables_Vol_IV_Table_2.2B
'S   ' 0.1246 0.1234 6.9053 1.4679 5.2034 22.2151 1.4379 0.2536 1.5863 56.1720 0.8669 International_Tables_Vol_IV_Table_2.2B

loop_
_geom_angle_atom_site_label_1
_geom_angle_atom_site_label_2
_geom_angle_atom_site_label_3
_geom_angle
_geom_angle_publ_flag
C2 C1 C13 125.36(19) yes
C2 C1 H11 117.318 no
C13 C1 H11 117.319 no
C1 C2 C3 110.82(17) yes
C1 C2 N1 111.59(17) yes
C3 C2 N1 110.08(16) yes
C1 C2 H21 107.284 no
C3 C2 H21 108.875 no
N1 C2 H21 108.066 no
C2 C3 C4 111.43(18) yes
C2 C3 C8 111.02(17) yes
C4 C3 C8 110.09(18) yes
C2 C3 H31 107.260 no
C4 C3 H31 108.240 no
C8 C3 H31 108.682 no
C3 C4 C5 112.0(2) yes
C3 C4 H41 108.841 no
C5 C4 H41 108.841 no
C3 C4 H42 108.841 no
C5 C4 H42 108.841 no
H41 C4 H42 109.467 no
C4 C5 C6 110.32(17) yes
C4 C5 H51 109.260 no
C6 C5 H51 109.261 no
C4 C5 H52 109.260 no
C6 C5 H52 109.261 no
H51 C5 H52 109.467 no
C5 C6 C7 110.5(2) yes
C5 C6 H61 109.215 no
C7 C6 H61 109.214 no
C5 C6 H62 109.215 no
C7 C6 H62 109.214 no
H61 C6 H62 109.467 no
C6 C7 C8 111.1(2) yes
C6 C7 H71 109.072 no
C8 C7 H71 109.073 no
C6 C7 H72 109.072 no
C8 C7 H72 109.073 no
H71 C7 H72 109.467 no
C3 C8 C7 112.18(18) yes
C3 C8 H81 108.791 no
C7 C8 H81 108.791 no
C3 C8 H82 108.791 no
C7 C8 H82 108.791 no
H81 C8 H82 109.467 no
C2 N1 S1 125.30(16) yes
C2 N1 H1 119.8(19) no
S1 N1 H1 114.9(19) no
N1 S1 O1 106.38(10) yes
N1 S1 O2 109.57(10) yes
O1 S1 O2 118.32(10) yes
N1 S1 C9 108.79(10) yes
O1 S1 C9 106.98(10) yes
O2 S1 C9 106.50(11) yes
S1 C9 C10 106.23(16) yes
S1 C9 C11 108.05(16) yes
C10 C9 C11 111.22(19) yes
S1 C9 C12 108.99(15) yes
C10 C9 C12 110.6(2) yes
C11 C9 C12 111.5(2) yes
C9 C10 H101 109.467 no
C9 C10 H102 109.467 no
H101 C10 H102 109.476 no
C9 C10 H103 109.466 no
H101 C10 H103 109.476 no
H102 C10 H103 109.476 no
C9 C11 H111 109.467 no
C9 C11 H112 109.467 no
H111 C11 H112 109.476 no
C9 C11 H113 109.467 no
H111 C11 H113 109.476 no
H112 C11 H113 109.476 no
C9 C12 H121 109.467 no
C9 C12 H122 109.467 no
H121 C12 H122 109.476 no
C9 C12 H123 109.467 no
H121 C12 H123 109.476 no
H122 C12 H123 109.476 no
C1 C13 C14 125.14(19) yes
C1 C13 H131 117.428 no
C14 C13 H131 117.428 no
C13 C14 C15 112.04(17) yes
C13 C14 N2 108.58(17) yes
C15 C14 N2 110.69(17) yes
C13 C14 H141 108.764 no
C15 C14 H141 106.576 no
N2 C14 H141 110.161 no
C14 C15 C16 111.75(17) yes
C14 C15 C20 113.50(17) yes
C16 C15 C20 109.64(18) yes
C14 C15 H151 105.048 no
C16 C15 H151 109.277 no
C20 C15 H151 107.361 no
C15 C16 C17 111.72(19) yes
C15 C16 H161 108.907 no
C17 C16 H161 108.907 no
C15 C16 H162 108.907 no
C17 C16 H162 108.907 no
H161 C16 H162 109.467 no
C16 C17 C18 111.1(2) yes
C16 C17 H171 109.076 no
C18 C17 H171 109.076 no
C16 C17 H172 109.076 no
C18 C17 H172 109.076 no
H171 C17 H172 109.467 no
C17 C18 C19 110.9(2) yes
C17 C18 H181 109.110 no
C19 C18 H181 109.110 no
C17 C18 H182 109.110 no
C19 C18 H182 109.110 no
H181 C18 H182 109.467 no
C18 C19 C20 111.5(2) yes
C18 C19 H191 108.967 no
C20 C19 H191 108.967 no
C18 C19 H192 108.967 no
C20 C19 H192 108.967 no
H191 C19 H192 109.467 no
C15 C20 C19 110.98(19) yes
C15 C20 H201 109.094 no
C19 C20 H201 109.094 no
C15 C20 H202 109.094 no
C19 C20 H202 109.095 no
H201 C20 H202 109.467 no
C14 N2 S2 125.14(15) yes
C14 N2 H2 119(2) no
S2 N2 H2 108.9(20) no
N2 S2 O3 105.58(10) yes
N2 S2 O4 107.62(11) yes
O3 S2 O4 119.43(12) yes
N2 S2 C21 110.52(10) yes
O3 S2 C21 106.73(11) yes
O4 S2 C21 106.87(11) yes
S2 C21 C22 105.75(17) yes
S2 C21 C23 109.35(17) yes
C22 C21 C23 109.7(2) yes
S2 C21 C24 109.19(16) yes
C22 C21 C24 111.6(2) yes
C23 C21 C24 111.0(2) yes
C21 C22 H221 109.467 no
C21 C22 H222 109.466 no
H221 C22 H222 109.476 no
C21 C22 H223 109.467 no
H221 C22 H223 109.476 no
H222 C22 H223 109.476 no
C21 C23 H231 109.467 no
C21 C23 H232 109.467 no
H231 C23 H232 109.476 no
C21 C23 H233 109.467 no
H231 C23 H233 109.476 no
H232 C23 H233 109.476 no
C21 C24 H241 109.467 no
C21 C24 H242 109.467 no
H241 C24 H242 109.476 no
C21 C24 H243 109.467 no
H241 C24 H243 109.475 no
H242 C24 H243 109.476 no

loop_
_geom_bond_atom_site_label_1
_geom_bond_atom_site_label_2
_geom_bond_distance
_geom_bond_publ_flag
C1 C2 1.513(3) yes
C1 C13 1.326(3) yes
C1 H11 1.000 no
C2 C3 1.552(3) yes
C2 N1 1.472(3) yes
C2 H21 1.000 no
C3 C4 1.526(3) yes
C3 C8 1.535(3) yes
C3 H31 1.000 no
C4 C5 1.534(3) yes
C4 H41 1.000 no
C4 H42 1.000 no
C5 C6 1.527(3) yes
C5 H51 1.000 no
C5 H52 1.000 no
C6 C7 1.515(4) yes
C6 H61 1.000 no
C6 H62 1.000 no
C7 C8 1.532(3) yes
C7 H71 1.000 no
C7 H72 1.000 no
C8 H81 1.000 no
C8 H82 1.000 no
N1 S1 1.596(2) yes
N1 H1 0.77(3) no
S1 O1 1.4400(15) yes
S1 O2 1.4430(17) yes
S1 C9 1.820(2) yes
C9 C10 1.537(3) yes
C9 C11 1.523(4) yes
C9 C12 1.530(3) yes
C10 H101 1.000 no
C10 H102 1.000 no
C10 H103 1.000 no
C11 H111 1.000 no
C11 H112 1.000 no
C11 H113 1.000 no
C12 H121 1.000 no
C12 H122 1.000 no
C12 H123 1.000 no
C13 C14 1.505(3) yes
C13 H131 1.000 no
C14 C15 1.554(3) yes
C14 N2 1.485(3) yes
C14 H141 1.000 no
C15 C16 1.529(3) yes
C15 C20 1.530(3) yes
C15 H151 1.000 no
C16 C17 1.528(3) yes
C16 H161 1.000 no
C16 H162 1.000 no
C17 C18 1.525(4) yes
C17 H171 1.000 no
C17 H172 1.000 no
C18 C19 1.524(4) yes
C18 H181 1.000 no
C18 H182 1.000 no
C19 C20 1.532(3) yes
C19 H191 1.000 no
C19 H192 1.000 no
C20 H201 1.000 no
C20 H202 1.000 no
N2 S2 1.6140(18) yes
N2 H2 0.77(3) no
S2 O3 1.4372(18) yes
S2 O4 1.4355(16) yes
S2 C21 1.817(2) yes
C21 C22 1.531(3) yes
C21 C23 1.530(3) yes
C21 C24 1.522(3) yes
C22 H221 1.000 no
C22 H222 1.000 no
C22 H223 1.000 no
C23 H231 1.000 no
C23 H232 1.000 no
C23 H233 1.000 no
C24 H241 1.000 no
C24 H242 1.000 no
C24 H243 1.000 no

loop_
_geom_hbond_atom_site_label_D
_geom_hbond_atom_site_label_H
_geom_hbond_atom_site_label_A
_geom_hbond_site_symmetry_A
_geom_hbond_distance_DH
_geom_hbond_distance_HA
_geom_hbond_distance_DA
_geom_hbond_angle_DHA
_geom_hbond_publ_flag
N1 H1 O2 2_646 0.77(3) 2.21(3) 2.965(3) 169(3) yes
N2 H2 O1 2_646 0.77(3) 2.34(3) 3.076(2) 161(3) yes

loop_
_cod_related_entry_id
_cod_related_entry_database
_cod_related_entry_code
1 ChemSpider 30658622
